data_2300471
loop_
_publ_author_name
'Tan, Seng Lim'
'Ng, Seik Weng'

_publ_section_title
;
 Does the size of a crystal matter in an X-ray crystal structure analysis
 of a small molecule?
;
_journal_coeditor_code kk5175
_journal_issue 4
_journal_name_full 'Journal of Applied Crystallography'
_journal_page_first 1443
_journal_page_last 1444
_journal_paper_doi 10.1107/S1600576714011297
_journal_volume 47
_journal_year 2014
_chemical_formula_moiety 'Cu (H2 O)2 (C6 H12 N4) (C7 H3 N2 O6)2, 2H2 O'
_chemical_formula_sum 'C20 H26 Cu N8 O16'
_chemical_formula_weight 698.03
_chemical_name_systematic
; 
 Diaquabis(3,5-dinitrobenzoato)[1,3,5,7-
 tetraazatricyclo[3.3.1.1^3,7^]decane]copper(II) dihydrate 
;
_space_group_IT_number 15
_symmetry_cell_setting monoclinic
_symmetry_space_group_name_Hall '-C 2yc'
_symmetry_space_group_name_H-M 'C 1 2/c 1'
_atom_sites_solution_hydrogens geom
_atom_sites_solution_primary direct
_atom_sites_solution_secondary difmap
_audit_creation_method SHELXL-97
_cell_angle_alpha 90.00
_cell_angle_beta 98.041(4)
_cell_angle_gamma 90.00
_cell_formula_units_Z 4
_cell_length_a 23.0024(11)
_cell_length_b 8.9753(4)
_cell_length_c 12.3386(5)
_cell_measurement_reflns_used 6228
_cell_measurement_temperature 100(2)
_cell_measurement_theta_max 27.8050
_cell_measurement_theta_min 3.5210
_cell_volume 2522.3(2)
_computing_cell_refinement 'CrysAlis PRO (Agilent, 2014)'
_computing_data_collection 'CrysAlis PRO (Agilent, 2014)'
_computing_data_reduction 'CrysAlis PRO (Agilent, 2014)'
_computing_molecular_graphics 'X-Seed (Barbour, 2001)'
_computing_publication_material 'publCIF (Westrip, 2010)'
_computing_structure_refinement 'SHELXL-97 (Sheldrick, 2008)'
_computing_structure_solution 'SHELXS-97 (Sheldrick, 2008)'
_diffrn_ambient_temperature 100(2)
_diffrn_detector_area_resol_mean 10.4041
_diffrn_measured_fraction_theta_full 0.996
_diffrn_measured_fraction_theta_max 0.996
_diffrn_measurement_device_type 'Agilent Technologies SuperNova Dual diffractometer with Atlas detector'
_diffrn_measurement_method '\w scan'
_diffrn_radiation_monochromator Mirror
_diffrn_radiation_source 'SuperNova (Mo) X-ray Source'
_diffrn_radiation_type MoK\a
_diffrn_radiation_wavelength 0.71073
_diffrn_reflns_av_R_equivalents 0.0414
_diffrn_reflns_av_sigmaI/netI 0.0337
_diffrn_reflns_limit_h_max 29
_diffrn_reflns_limit_h_min -27
_diffrn_reflns_limit_k_max 11
_diffrn_reflns_limit_k_min -11
_diffrn_reflns_limit_l_max 16
_diffrn_reflns_limit_l_min -15
_diffrn_reflns_number 13102
_diffrn_reflns_theta_full 27.61
_diffrn_reflns_theta_max 27.61
_diffrn_reflns_theta_min 2.88
_diffrn_standards_decay_% 0
_diffrn_standards_interval_count 0
_diffrn_standards_interval_time 0
_diffrn_standards_number 0
_exptl_absorpt_coefficient_mu 0.968
_exptl_absorpt_correction_T_max 0.730
_exptl_absorpt_correction_T_min 0.516
_exptl_absorpt_correction_type gaussian
_exptl_absorpt_process_details 'CrysAlis PRO (Agilent, 2014)'
_exptl_crystal_colour blue
_exptl_crystal_density_diffrn 1.838
_exptl_crystal_density_method 'not measured'
_exptl_crystal_description block
_exptl_crystal_F_000 1436
_exptl_crystal_size_max 0.85
_exptl_crystal_size_mid 0.66
_exptl_crystal_size_min 0.38
_refine_diff_density_max 0.425
_refine_diff_density_min -0.484
_refine_diff_density_rms 0.070
_refine_ls_extinction_coef 0.0073(4)
_refine_ls_extinction_expression Fc^*^=kFc[1+0.001xFc^2^\l^3^/sin(2\q)]^-1/4^
_refine_ls_extinction_method SHELXL
_refine_ls_goodness_of_fit_ref 1.051
_refine_ls_hydrogen_treatment mixed
_refine_ls_matrix_type full
_refine_ls_number_parameters 223
_refine_ls_number_reflns 2912
_refine_ls_number_restraints 4
_refine_ls_restrained_S_all 1.051
_refine_ls_R_factor_all 0.0343
_refine_ls_R_factor_gt 0.0285
_refine_ls_shift/su_max 0.001
_refine_ls_shift/su_mean 0.001
_refine_ls_structure_factor_coef Fsqd
_refine_ls_weighting_details 'calc w=1/[\s^2^(Fo^2^)+(0.0373P)^2^+2.2802P] where P=(Fo^2^+2Fc^2^)/3'
_refine_ls_weighting_scheme calc
_refine_ls_wR_factor_gt 0.0713
_refine_ls_wR_factor_ref 0.0749
_reflns_number_gt 2556
_reflns_number_total 2912
_reflns_threshold_expression I>2\s(I)
_cod_data_source_file kk5175sup1.cif
_cod_data_source_block Cu1
_cod_depositor_comments
;
The following automatic conversions were performed:

'_exptl_absorpt_correction_type' value 'Gaussian' changed to
'gaussian' according to
/usr/data/users/saulius/crontab/automatic-downloads/rss-feeds/IUCr/lib/dictionaries/cif_core.dic
dictionary named 'cif_core.dic' version 2.4.2 from 2011-04-26.

Automatic conversion script
Id: cif_fix_values 2281 2013-09-26 08:29:07Z andrius 

 Adding full bibliography for 2300463--2300482.cif.
;
_cod_original_cell_volume 2522.30(19)
_cod_original_sg_symbol_H-M 'C 2/c'
_cod_database_code 2300471
_cod_database_fobs_code 2300471

loop_
_symmetry_equiv_pos_as_xyz
'x, y, z'
'-x, y, -z+1/2'
'x+1/2, y+1/2, z'
'-x+1/2, y+1/2, -z+1/2'
'-x, -y, -z'
'x, -y, z-1/2'
'-x+1/2, -y+1/2, -z'
'x+1/2, -y+1/2, z-1/2'

loop_
_atom_site_label
_atom_site_type_symbol
_atom_site_fract_x
_atom_site_fract_y
_atom_site_fract_z
_atom_site_U_iso_or_equiv
_atom_site_adp_type
_atom_site_occupancy
_atom_site_symmetry_multiplicity
_atom_site_calc_flag
_atom_site_refinement_flags
Cu1 Cu 0.5000 0.5000 0.5000 0.00584(11) Uani 1 2 d S
O1 O 0.58521(5) 0.51213(12) 0.53212(9) 0.0083(2) Uani 1 1 d .
O2 O 0.61853(5) 0.34884(13) 0.41704(10) 0.0137(3) Uani 1 1 d .
O3 O 0.82857(6) 0.37419(15) 0.37993(10) 0.0193(3) Uani 1 1 d .
O4 O 0.88893(6) 0.47924(14) 0.50746(11) 0.0166(3) Uani 1 1 d .
O5 O 0.80883(5) 0.85976(13) 0.72015(9) 0.0122(3) Uani 1 1 d .
O6 O 0.72401(5) 0.81747(14) 0.77216(10) 0.0143(3) Uani 1 1 d .
O1W O 0.50058(6) 0.72998(13) 0.58498(10) 0.0119(3) Uani 1 1 d D
O2W O 0.59272(6) 0.84111(15) 0.73267(11) 0.0187(3) Uani 1 1 d D
N1 N 0.83947(6) 0.44802(16) 0.46403(11) 0.0105(3) Uani 1 1 d .
N2 N 0.76262(6) 0.79012(15) 0.71609(11) 0.0087(3) Uani 1 1 d .
N3 N 0.50043(6) 0.62980(14) 0.35011(10) 0.0067(3) Uani 1 1 d .
N4 N 0.44656(6) 0.82434(15) 0.23693(11) 0.0089(3) Uani 1 1 d .
C1 C 0.62526(7) 0.44761(18) 0.48769(12) 0.0083(3) Uani 1 1 d .
C2 C 0.68664(7) 0.50449(16) 0.52659(13) 0.0077(3) Uani 1 1 d .
C3 C 0.73371(7) 0.44790(18) 0.48007(13) 0.0084(3) Uani 1 1 d .
H3 H 0.7277 0.3728 0.4253 0.010 Uiso 1 1 calc R
C4 C 0.78940(8) 0.50278(17) 0.51486(13) 0.0088(3) Uani 1 1 d .
C5 C 0.80081(7) 0.61206(17) 0.59433(13) 0.0086(3) Uani 1 1 d .
H5 H 0.8394 0.6472 0.6182 0.010 Uiso 1 1 calc R
C6 C 0.75259(7) 0.66682(17) 0.63667(12) 0.0081(3) Uani 1 1 d .
C7 C 0.69606(7) 0.61615(17) 0.60594(12) 0.0081(3) Uani 1 1 d .
H7 H 0.6643 0.6563 0.6380 0.010 Uiso 1 1 calc R
C8 C 0.5000 0.5369(2) 0.2500 0.0072(4) Uani 1 2 d S
H8A H 0.4649 0.4720 0.2413 0.009 Uiso 0.50 1 calc PR
H8B H 0.5351 0.4720 0.2587 0.009 Uiso 0.50 1 calc PR
C9 C 0.44741(7) 0.72904(17) 0.33329(12) 0.0080(3) Uani 1 1 d .
H9A H 0.4115 0.6667 0.3248 0.010 Uiso 1 1 calc R
H9B H 0.4470 0.7923 0.3989 0.010 Uiso 1 1 calc R
C10 C 0.44674(7) 0.72853(17) 0.14074(12) 0.0083(3) Uani 1 1 d .
H10A H 0.4457 0.7917 0.0747 0.010 Uiso 1 1 calc R
H10B H 0.4109 0.6661 0.1316 0.010 Uiso 1 1 calc R
C11 C 0.5000 0.9164(2) 0.2500 0.0102(5) Uani 1 2 d S
H11A H 0.5003 0.9812 0.3150 0.012 Uiso 0.50 1 calc PR
H11B H 0.4997 0.9812 0.1850 0.012 Uiso 0.50 1 calc PR
H11 H 0.4677(6) 0.745(3) 0.6041(18) 0.029(6) Uiso 1 1 d D
H12 H 0.5281(7) 0.758(2) 0.6314(14) 0.020(6) Uiso 1 1 d D
H21 H 0.6106(11) 0.794(3) 0.7855(15) 0.045(8) Uiso 1 1 d D
H22 H 0.5986(12) 0.9322(12) 0.741(2) 0.045(8) Uiso 1 1 d D

loop_
_atom_site_aniso_label
_atom_site_aniso_U_11
_atom_site_aniso_U_22
_atom_site_aniso_U_33
_atom_site_aniso_U_23
_atom_site_aniso_U_13
_atom_site_aniso_U_12
Cu1 0.00323(16) 0.00784(16) 0.00655(16) 0.00009(9) 0.00107(10) -0.00042(9)
O1 0.0038(6) 0.0113(6) 0.0098(6) 0.0009(4) 0.0013(4) 0.0003(4)
O2 0.0099(6) 0.0163(6) 0.0150(6) -0.0062(5) 0.0022(5) -0.0030(5)
O3 0.0118(7) 0.0289(7) 0.0178(7) -0.0130(5) 0.0035(5) 0.0005(5)
O4 0.0044(6) 0.0196(7) 0.0257(7) -0.0081(5) 0.0017(5) -0.0018(5)
O5 0.0107(6) 0.0127(6) 0.0127(6) -0.0014(4) 0.0006(5) -0.0036(5)
O6 0.0104(7) 0.0183(6) 0.0148(6) -0.0062(5) 0.0045(5) 0.0019(5)
O1W 0.0084(7) 0.0147(6) 0.0130(6) -0.0028(4) 0.0027(5) -0.0008(5)
O2W 0.0165(7) 0.0186(7) 0.0188(7) -0.0002(5) -0.0052(5) 0.0024(5)
N1 0.0068(7) 0.0118(7) 0.0131(7) -0.0019(5) 0.0017(5) 0.0009(5)
N2 0.0084(7) 0.0088(7) 0.0085(6) -0.0001(5) -0.0004(5) 0.0008(5)
N3 0.0049(7) 0.0074(6) 0.0075(6) -0.0006(5) 0.0005(5) -0.0004(5)
N4 0.0090(7) 0.0090(7) 0.0089(6) -0.0002(5) 0.0025(5) 0.0008(5)
C1 0.0072(8) 0.0091(8) 0.0087(7) 0.0033(6) 0.0017(6) 0.0014(6)
C2 0.0067(9) 0.0087(8) 0.0074(7) 0.0030(5) 0.0003(6) -0.0006(6)
C3 0.0095(8) 0.0070(7) 0.0086(7) 0.0015(6) 0.0013(6) -0.0001(6)
C4 0.0062(8) 0.0102(8) 0.0106(8) 0.0018(5) 0.0033(6) 0.0016(6)
C5 0.0065(8) 0.0083(8) 0.0107(7) 0.0017(6) 0.0002(6) -0.0006(6)
C6 0.0096(8) 0.0073(8) 0.0072(7) 0.0004(5) 0.0004(6) 0.0003(6)
C7 0.0079(8) 0.0096(8) 0.0074(7) 0.0023(5) 0.0027(6) 0.0021(6)
C8 0.0073(12) 0.0054(10) 0.0090(11) 0.000 0.0017(8) 0.000
C9 0.0054(8) 0.0099(8) 0.0091(7) 0.0008(6) 0.0021(6) 0.0012(6)
C10 0.0075(8) 0.0085(8) 0.0088(7) -0.0002(5) 0.0010(6) 0.0026(6)
C11 0.0122(12) 0.0062(11) 0.0124(11) 0.000 0.0032(9) 0.000

loop_
_atom_type_symbol
_atom_type_description
_atom_type_scat_dispersion_real
_atom_type_scat_dispersion_imag
_atom_type_scat_source
C C 0.0033 0.0016 'International Tables Vol C Tables 4.2.6.8 and 6.1.1.4'
H H 0.0000 0.0000 'International Tables Vol C Tables 4.2.6.8 and 6.1.1.4'
N N 0.0061 0.0033 'International Tables Vol C Tables 4.2.6.8 and 6.1.1.4'
O O 0.0106 0.0060 'International Tables Vol C Tables 4.2.6.8 and 6.1.1.4'
Cu Cu 0.3201 1.2651 'International Tables Vol C Tables 4.2.6.8 and 6.1.1.4'

loop_
_exptl_crystal_face_index_h
_exptl_crystal_face_index_k
_exptl_crystal_face_index_l
_exptl_crystal_face_perp_dist
_exptl_oxdiff_crystal_face_indexfrac_h
_exptl_oxdiff_crystal_face_indexfrac_k
_exptl_oxdiff_crystal_face_indexfrac_l
_exptl_oxdiff_crystal_face_x
_exptl_oxdiff_crystal_face_y
_exptl_oxdiff_crystal_face_z
-4 6 -14 0.4049 -4.0195 6.0095 -14.0542 0.2685 -0.9280 0.0402
9 -5 14 0.3996 9.0289 -5.0025 14.0476 -0.1552 0.9543 -0.1711
0 9 12 0.4326 0.0086 9.0352 12.0051 -0.4251 0.0984 -0.8973
-30 5 4 0.4180 -29.9243 4.7128 3.9995 -0.8788 -0.4771 -0.0106
7 12 -1 0.3398 7.0113 12.0436 -1.0448 0.1043 -0.4912 -0.8377
-6 -12 2 0.2782 -6.0086 -12.0423 2.0468 -0.1095 0.5482 0.7977
19 -10 -6 0.2772 19.0327 -10.0214 -5.9988 0.7166 0.4765 0.5486
8 2 16 0.4522 8.0278 2.0204 16.0321 -0.2938 0.7044 -0.6607
14 -6 -14 0.4481 14.0163 -6.0161 -14.0297 0.7997 -0.1191 0.5711
-25 -8 4 0.1646 -25.0438 -8.0424 4.0532 -0.6607 0.1763 0.7410
-10 0 -16 0.3887 -10.0319 -0.0154 -16.0369 0.2295 -0.8248 0.5589
-10 -1 -16 0.3893 -10.0318 -1.0187 -16.0338 0.2374 -0.7790 0.6231
-13 10 8 0.3581 -13.0196 10.0268 8.0001 -0.6301 -0.3049 -0.6818
-14 10 8 0.3536 -14.0215 10.0261 8.0008 -0.6544 -0.3194 -0.6685
-8 8 -11 0.4073 -8.0250 8.0145 -11.0493 0.0672 -0.9496 -0.1147
-13 12 2 0.3266 -13.0246 12.0303 1.9775 -0.4690 -0.6518 -0.6507
27 7 -4 0.1870 27.0478 7.0407 -4.0515 0.7171 -0.1016 -0.7034
-21 -9 5 0.1913 -21.0353 -9.0422 5.0563 -0.5853 0.3222 0.7253
-14 -6 14 0.2797 -14.0150 -6.0228 14.0668 -0.7048 0.6686 0.1999

loop_
_geom_angle_atom_site_label_1
_geom_angle_atom_site_label_2
_geom_angle_atom_site_label_3
_geom_angle
_geom_angle_site_symmetry_1
_geom_angle_site_symmetry_3
O1 Cu1 O1 180.000(15) 5_666 .
O1 Cu1 N3 91.08(5) 5_666 5_666
O1 Cu1 N3 88.92(5) . 5_666
O1 Cu1 N3 88.92(5) 5_666 .
O1 Cu1 N3 91.08(5) . .
N3 Cu1 N3 180.0 5_666 .
O1 Cu1 O1W 85.19(4) 5_666 5_666
O1 Cu1 O1W 94.81(4) . 5_666
N3 Cu1 O1W 84.70(4) 5_666 5_666
N3 Cu1 O1W 95.30(4) . 5_666
O1 Cu1 O1W 94.81(4) 5_666 .
O1 Cu1 O1W 85.19(4) . .
N3 Cu1 O1W 95.30(4) 5_666 .
N3 Cu1 O1W 84.70(4) . .
O1W Cu1 O1W 180.0 5_666 .
C1 O1 Cu1 130.86(11) . .
Cu1 O1W H11 109.0(16) . .
Cu1 O1W H12 122.7(15) . .
H11 O1W H12 113(2) . .
H21 O2W H22 110(3) . .
O4 N1 O3 124.25(15) . .
O4 N1 C4 118.26(14) . .
O3 N1 C4 117.49(14) . .
O6 N2 O5 124.53(13) . .
O6 N2 C6 117.87(13) . .
O5 N2 C6 117.59(13) . .
C8 N3 C10 107.78(11) . 2_655
C8 N3 C9 107.86(11) . .
C10 N3 C9 107.15(12) 2_655 .
C8 N3 Cu1 113.75(10) . .
C10 N3 Cu1 110.58(9) 2_655 .
C9 N3 Cu1 109.48(9) . .
C9 N4 C10 108.29(12) . .
C9 N4 C11 108.86(11) . .
C10 N4 C11 108.74(11) . .
O2 C1 O1 126.97(15) . .
O2 C1 C2 118.92(15) . .
O1 C1 C2 114.09(14) . .
C3 C2 C7 119.87(15) . .
C3 C2 C1 119.41(14) . .
C7 C2 C1 120.68(15) . .
C4 C3 C2 118.85(15) . .
C4 C3 H3 120.6 . .
C2 C3 H3 120.6 . .
C3 C4 C5 123.16(16) . .
C3 C4 N1 119.66(14) . .
C5 C4 N1 117.15(15) . .
C6 C5 C4 115.92(15) . .
C6 C5 H5 122.0 . .
C4 C5 H5 122.0 . .
C7 C6 C5 123.69(15) . .
C7 C6 N2 118.93(14) . .
C5 C6 N2 117.33(14) . .
C6 C7 C2 118.49(15) . .
C6 C7 H7 120.8 . .
C2 C7 H7 120.8 . .
N3 C8 N3 111.89(17) . 2_655
N3 C8 H8A 109.2 . .
N3 C8 H8A 109.2 2_655 .
N3 C8 H8B 109.2 . .
N3 C8 H8B 109.2 2_655 .
H8A C8 H8B 107.9 . .
N4 C9 N3 112.19(12) . .
N4 C9 H9A 109.2 . .
N3 C9 H9A 109.2 . .
N4 C9 H9B 109.2 . .
N3 C9 H9B 109.2 . .
H9A C9 H9B 107.9 . .
N4 C10 N3 112.37(12) . 2_655
N4 C10 H10A 109.1 . .
N3 C10 H10A 109.1 2_655 .
N4 C10 H10B 109.1 . .
N3 C10 H10B 109.1 2_655 .
H10A C10 H10B 107.9 . .
N4 C11 N4 111.69(18) . 2_655
N4 C11 H11A 109.3 . .
N4 C11 H11A 109.3 2_655 .
N4 C11 H11B 109.3 . .
N4 C11 H11B 109.3 2_655 .
H11A C11 H11B 107.9 . .

loop_
_geom_bond_atom_site_label_1
_geom_bond_atom_site_label_2
_geom_bond_distance
_geom_bond_site_symmetry_2
Cu1 O1 1.9476(12) 5_666
Cu1 O1 1.9476(12) .
Cu1 N3 2.1869(13) 5_666
Cu1 N3 2.1869(13) .
Cu1 O1W 2.3143(12) 5_666
Cu1 O1W 2.3143(12) .
O1 C1 1.275(2) .
O2 C1 1.238(2) .
O3 N1 1.2272(18) .
O4 N1 1.2205(19) .
O5 N2 1.2282(18) .
O6 N2 1.2246(18) .
O1W H11 0.834(10) .
O1W H12 0.831(10) .
O2W H21 0.834(10) .
O2W H22 0.833(10) .
N1 C4 1.471(2) .
N2 C6 1.475(2) .
N3 C8 1.4894(17) .
N3 C10 1.496(2) 2_655
N3 C9 1.501(2) .
N4 C9 1.4626(19) .
N4 C10 1.4661(19) .
N4 C11 1.4709(18) .
C1 C2 1.515(2) .
C2 C3 1.391(2) .
C2 C7 1.397(2) .
C3 C4 1.384(2) .
C3 H3 0.9500 .
C4 C5 1.386(2) .
C5 C6 1.381(2) .
C5 H5 0.9500 .
C6 C7 1.380(2) .
C7 H7 0.9500 .
C8 N3 1.4894(17) 2_655
C8 H8A 0.9900 .
C8 H8B 0.9900 .
C9 H9A 0.9900 .
C9 H9B 0.9900 .
C10 N3 1.496(2) 2_655
C10 H10A 0.9900 .
C10 H10B 0.9900 .
C11 N4 1.4709(18) 2_655
C11 H11A 0.9900 .
C11 H11B 0.9900 .

loop_
_geom_hbond_atom_site_label_D
_geom_hbond_atom_site_label_H
_geom_hbond_atom_site_label_A
_geom_hbond_distance_DH
_geom_hbond_distance_HA
_geom_hbond_distance_DA
_geom_hbond_angle_DHA
_geom_hbond_site_symmetry_A
O1w H11 O2 0.83(1) 2.14(2) 2.826(2) 140(2) 5_666
O1w H12 O2w 0.83(1) 1.95(1) 2.780(2) 175(2) .
O2w H21 O2 0.83(1) 2.06(2) 2.838(2) 155(3) 6_566
O2w H22 N4 0.83(1) 2.45(2) 3.173(2) 146(2) 5_676

loop_
_geom_torsion_atom_site_label_1
_geom_torsion_atom_site_label_2
_geom_torsion_atom_site_label_3
_geom_torsion_atom_site_label_4
_geom_torsion
_geom_torsion_site_symmetry_1
_geom_torsion_site_symmetry_4
N3 Cu1 O1 C1 107.15(13) 5_666 .
N3 Cu1 O1 C1 -72.85(13) . .
O1W Cu1 O1 C1 22.56(14) 5_666 .
O1W Cu1 O1 C1 -157.44(14) . .
O1 Cu1 N3 C8 -84.85(8) 5_666 .
O1 Cu1 N3 C8 95.15(8) . .
O1W Cu1 N3 C8 0.22(8) 5_666 .
O1W Cu1 N3 C8 -179.78(8) . .
O1 Cu1 N3 C10 153.71(10) 5_666 2_655
O1 Cu1 N3 C10 -26.29(10) . 2_655
O1W Cu1 N3 C10 -121.22(10) 5_666 2_655
O1W Cu1 N3 C10 58.78(10) . 2_655
O1 Cu1 N3 C9 35.88(10) 5_666 .
O1 Cu1 N3 C9 -144.12(10) . .
O1W Cu1 N3 C9 120.95(10) 5_666 .
O1W Cu1 N3 C9 -59.05(10) . .
Cu1 O1 C1 O2 -6.9(2) . .
Cu1 O1 C1 C2 171.63(9) . .
O2 C1 C2 C3 1.8(2) . .
O1 C1 C2 C3 -176.83(14) . .
O2 C1 C2 C7 179.81(14) . .
O1 C1 C2 C7 1.1(2) . .
C7 C2 C3 C4 0.8(2) . .
C1 C2 C3 C4 178.80(14) . .
C2 C3 C4 C5 0.0(2) . .
C2 C3 C4 N1 -177.94(14) . .
O4 N1 C4 C3 -168.30(15) . .
O3 N1 C4 C3 12.1(2) . .
O4 N1 C4 C5 13.6(2) . .
O3 N1 C4 C5 -166.01(15) . .
C3 C4 C5 C6 -1.2(2) . .
N1 C4 C5 C6 176.82(14) . .
C4 C5 C6 C7 1.6(2) . .
C4 C5 C6 N2 -176.08(13) . .
O6 N2 C6 C7 18.2(2) . .
O5 N2 C6 C7 -160.69(14) . .
O6 N2 C6 C5 -163.99(14) . .
O5 N2 C6 C5 17.1(2) . .
C5 C6 C7 C2 -0.8(2) . .
N2 C6 C7 C2 176.82(13) . .
C3 C2 C7 C6 -0.4(2) . .
C1 C2 C7 C6 -178.40(14) . .
C10 N3 C8 N3 -57.71(9) 2_655 2_655
C9 N3 C8 N3 57.67(9) . 2_655
Cu1 N3 C8 N3 179.31(10) . 2_655
C10 N4 C9 N3 59.30(16) . .
C11 N4 C9 N3 -58.76(16) . .
C8 N3 C9 N4 -58.51(16) . .
C10 N3 C9 N4 57.28(15) 2_655 .
Cu1 N3 C9 N4 177.24(10) . .
C9 N4 C10 N3 -59.50(16) . 2_655
C11 N4 C10 N3 58.64(16) . 2_655
C9 N4 C11 N4 59.00(9) . 2_655
C10 N4 C11 N4 -58.78(9) . 2_655
